data_4021940
loop_
_publ_author_name
'Takashi Mino'
'Yoshiaki Shirae'
'Yousuke Sasai'
'Masami Sakamoto'
'Tsutomu Fujita'

_publ_section_title
;
 Phosphine-Free Palladium Catalyzed Mizoroki-Heck Reaction
 Using Hydrazone as a Ligand
;
_journal_name_full 'Journal of Organic Chemistry'
_journal_page_first 6834
_journal_page_last 6839
_journal_paper_doi 10.1021/jo0610006
_journal_volume 71
_journal_year 2006
_chemical_formula_sum 'C14 H26 N4'
_chemical_formula_weight 250.39
_chemical_name_systematic
;
 ?
;
_space_group_IT_number 2
_symmetry_cell_setting triclinic
_symmetry_space_group_name_Hall '-P 1'
_symmetry_space_group_name_H-M 'P -1'
_atom_sites_solution_hydrogens geom
_atom_sites_solution_primary direct
_atom_sites_solution_secondary difmap
_audit_creation_method SHELXL-97
_cell_angle_alpha 83.486(3)
_cell_angle_beta 88.860(4)
_cell_angle_gamma 74.263(3)
_cell_formula_units_Z 1
_cell_length_a 4.8595(9)
_cell_length_b 6.1554(10)
_cell_length_c 12.589(2)
_cell_measurement_reflns_used 858
_cell_measurement_temperature 150(2)
_cell_measurement_theta_max 26.59
_cell_measurement_theta_min 4.64
_cell_volume 360.09(11)
_computing_cell_refinement 'Bruker SMART'
_computing_data_collection 'Bruker SMART'
_computing_data_reduction 'Bruker SAINT'
_computing_molecular_graphics 'Bruker SHELXTL'
_computing_publication_material 'Bruker SHELXTL'
_computing_structure_refinement 'SHELXL-97 (Sheldrick, 1997)'
_computing_structure_solution 'SHELXS-97 (Sheldrick, 1990)'
_diffrn_ambient_temperature 150(2)
_diffrn_measured_fraction_theta_full 0.956
_diffrn_measured_fraction_theta_max 0.956
_diffrn_measurement_device_type 'CCD area detector'
_diffrn_measurement_method 'phi and omega scans'
_diffrn_radiation_monochromator graphite
_diffrn_radiation_source 'fine-focus sealed tube'
_diffrn_radiation_type MoK\a
_diffrn_radiation_wavelength 0.71073
_diffrn_reflns_av_R_equivalents 0.0352
_diffrn_reflns_av_sigmaI/netI 0.0520
_diffrn_reflns_limit_h_max 6
_diffrn_reflns_limit_h_min -6
_diffrn_reflns_limit_k_max 8
_diffrn_reflns_limit_k_min -8
_diffrn_reflns_limit_l_max 17
_diffrn_reflns_limit_l_min -17
_diffrn_reflns_number 3872
_diffrn_reflns_theta_full 30.22
_diffrn_reflns_theta_max 30.22
_diffrn_reflns_theta_min 4.64
_exptl_absorpt_coefficient_mu 0.071
_exptl_absorpt_correction_T_max 0.9929
_exptl_absorpt_correction_T_min 0.9859
_exptl_absorpt_correction_type none
_exptl_crystal_colour clear
_exptl_crystal_density_diffrn 1.155
_exptl_crystal_density_meas 0
_exptl_crystal_density_method 'not measured'
_exptl_crystal_description prismatic
_exptl_crystal_F_000 138
_exptl_crystal_size_max 0.20
_exptl_crystal_size_mid 0.10
_exptl_crystal_size_min 0.10
_refine_diff_density_max 0.369
_refine_diff_density_min -0.219
_refine_diff_density_rms 0.053
_refine_ls_extinction_method none
_refine_ls_goodness_of_fit_ref 0.992
_refine_ls_hydrogen_treatment mixed
_refine_ls_matrix_type full
_refine_ls_number_parameters 82
_refine_ls_number_reflns 2045
_refine_ls_number_restraints 0
_refine_ls_restrained_S_all 0.992
_refine_ls_R_factor_all 0.0852
_refine_ls_R_factor_gt 0.0577
_refine_ls_shift/su_max 0.018
_refine_ls_shift/su_mean 0.005
_refine_ls_structure_factor_coef Fsqd
_refine_ls_weighting_details 'calc w=1/[\s^2^(Fo^2^)+(0.0779P)^2^+0.0714P] where P=(Fo^2^+2Fc^2^)/3'
_refine_ls_weighting_scheme calc
_refine_ls_wR_factor_gt 0.1384
_refine_ls_wR_factor_ref 0.1575
_reflns_number_gt 1428
_reflns_number_total 2045
_reflns_threshold_expression >2sigma(I)
_cod_data_source_file jo0610006si20060515_014228.cif
_cod_depositor_comments
;
The following automatic conversions were performed:
'_symmetry_cell_setting' value 'Triclinic' changed to 'triclinic'
according to '/home/saulius/struct/CIF-dictionaries/cif_core.dic'
dictionary named 'cif_core.dic' version 2.4.1 from 2010-06-29.

Automatic conversion script
Id: cif_fix_enum 1527 2010-12-29 10:47:43Z saulius 
;
_cod_database_code 4021940

loop_
_symmetry_equiv_pos_as_xyz
'x, y, z'
'-x, -y, -z'

loop_
_atom_site_label
_atom_site_type_symbol
_atom_site_fract_x
_atom_site_fract_y
_atom_site_fract_z
_atom_site_U_iso_or_equiv
_atom_site_adp_type
_atom_site_occupancy
_atom_site_symmetry_multiplicity
_atom_site_calc_flag
_atom_site_refinement_flags
C1 C 0.1238(3) 0.9272(2) 0.02891(11) 0.0276(3) Uani 1 1 d .
H1 H 0.2154 0.7811 0.0087 0.033 Uiso 1 1 calc R
C2 C 0.5524(3) 0.9914(2) 0.24375(12) 0.0293(3) Uani 1 1 d .
H2A H 0.4518 1.1552 0.2309 0.035 Uiso 1 1 calc R
H2B H 0.7575 0.9739 0.2287 0.035 Uiso 1 1 calc R
C7 C 0.6035(3) 0.6515(2) 0.13943(12) 0.0282(3) Uani 1 1 d .
H7A H 0.6910 0.6767 0.0690 0.034 Uiso 1 1 calc R
H7B H 0.4724 0.5561 0.1313 0.034 Uiso 1 1 calc R
C6 C 0.8374(3) 0.5245(2) 0.21917(13) 0.0330(4) Uani 1 1 d .
H6A H 0.9835 0.6096 0.2187 0.040 Uiso 1 1 calc R
H6B H 0.9307 0.3745 0.1951 0.040 Uiso 1 1 calc R
C3 C 0.5201(4) 0.9082(3) 0.36044(12) 0.0353(4) Uani 1 1 d .
H3A H 0.3233 0.8936 0.3711 0.042 Uiso 1 1 calc R
H3B H 0.5443 1.0246 0.4049 0.042 Uiso 1 1 calc R
C5 C 0.7367(4) 0.4874(3) 0.33409(13) 0.0373(4) Uani 1 1 d .
H5A H 0.8650 0.3458 0.3701 0.045 Uiso 1 1 calc R
H5B H 0.5423 0.4659 0.3322 0.045 Uiso 1 1 calc R
C4 C 0.7304(4) 0.6815(3) 0.40017(13) 0.0387(4) Uani 1 1 d .
H4A H 0.9247 0.7034 0.4013 0.046 Uiso 1 1 calc R
H4B H 0.6817 0.6365 0.4747 0.046 Uiso 1 1 calc R
N1 N 0.2171(3) 1.00170(19) 0.10909(9) 0.0283(3) Uani 1 1 d .
N2 N 0.4389(3) 0.8694(2) 0.17024(11) 0.0338(3) Uani 1 1 d .

loop_
_atom_site_aniso_label
_atom_site_aniso_U_11
_atom_site_aniso_U_22
_atom_site_aniso_U_33
_atom_site_aniso_U_23
_atom_site_aniso_U_13
_atom_site_aniso_U_12
C1 0.0304(7) 0.0217(6) 0.0285(7) -0.0033(5) 0.0014(5) -0.0034(5)
C2 0.0327(7) 0.0211(6) 0.0333(8) -0.0062(5) -0.0027(6) -0.0046(5)
C7 0.0297(7) 0.0194(6) 0.0337(7) -0.0064(5) 0.0015(6) -0.0025(5)
C6 0.0302(7) 0.0224(6) 0.0432(9) -0.0062(6) -0.0014(6) -0.0009(5)
C3 0.0436(9) 0.0297(7) 0.0335(8) -0.0089(6) 0.0032(7) -0.0097(6)
C5 0.0465(9) 0.0240(7) 0.0393(9) 0.0016(6) -0.0069(7) -0.0077(6)
C4 0.0523(10) 0.0327(8) 0.0320(8) -0.0004(6) -0.0042(7) -0.0141(7)
N1 0.0294(6) 0.0219(5) 0.0300(6) -0.0025(4) -0.0015(5) -0.0011(4)
N2 0.0365(7) 0.0224(6) 0.0375(7) -0.0100(5) -0.0102(5) 0.0039(5)

loop_
_atom_type_symbol
_atom_type_description
_atom_type_scat_dispersion_real
_atom_type_scat_dispersion_imag
_atom_type_scat_source
C C 0.0033 0.0016 'International Tables Vol C Tables 4.2.6.8 and 6.1.1.4'
H H 0.0000 0.0000 'International Tables Vol C Tables 4.2.6.8 and 6.1.1.4'
N N 0.0061 0.0033 'International Tables Vol C Tables 4.2.6.8 and 6.1.1.4'

loop_
_geom_angle_atom_site_label_1
_geom_angle_atom_site_label_2
_geom_angle_atom_site_label_3
_geom_angle
_geom_angle_site_symmetry_1
_geom_angle_site_symmetry_3
N1 C1 C1 117.96(15) . 2_575
N1 C1 H1 121.0 . .
C1 C1 H1 121.0 2_575 .
N2 C2 C3 112.96(13) . .
N2 C2 H2A 109.0 . .
C3 C2 H2A 109.0 . .
N2 C2 H2B 109.0 . .
C3 C2 H2B 109.0 . .
H2A C2 H2B 107.8 . .
N2 C7 C6 113.40(12) . .
N2 C7 H7A 108.9 . .
C6 C7 H7A 108.9 . .
N2 C7 H7B 108.9 . .
C6 C7 H7B 108.9 . .
H7A C7 H7B 107.7 . .
C7 C6 C5 114.92(13) . .
C7 C6 H6A 108.5 . .
C5 C6 H6A 108.5 . .
C7 C6 H6B 108.5 . .
C5 C6 H6B 108.5 . .
H6A C6 H6B 107.5 . .
C2 C3 C4 114.83(13) . .
C2 C3 H3A 108.6 . .
C4 C3 H3A 108.6 . .
C2 C3 H3B 108.6 . .
C4 C3 H3B 108.6 . .
H3A C3 H3B 107.5 . .
C6 C5 C4 114.15(13) . .
C6 C5 H5A 108.7 . .
C4 C5 H5A 108.7 . .
C6 C5 H5B 108.7 . .
C4 C5 H5B 108.7 . .
H5A C5 H5B 107.6 . .
C5 C4 C3 115.10(14) . .
C5 C4 H4A 108.5 . .
C3 C4 H4A 108.5 . .
C5 C4 H4B 108.5 . .
C3 C4 H4B 108.5 . .
H4A C4 H4B 107.5 . .
C1 N1 N2 121.01(11) . .
N1 N2 C2 113.94(11) . .
N1 N2 C7 120.89(11) . .
C2 N2 C7 122.07(12) . .

loop_
_geom_bond_atom_site_label_1
_geom_bond_atom_site_label_2
_geom_bond_distance
_geom_bond_site_symmetry_2
C1 N1 1.2925(18) .
C1 C1 1.443(3) 2_575
C1 H1 0.9500 .
C2 N2 1.4587(18) .
C2 C3 1.519(2) .
C2 H2A 0.9900 .
C2 H2B 0.9900 .
C7 N2 1.4535(17) .
C7 C6 1.515(2) .
C7 H7A 0.9900 .
C7 H7B 0.9900 .
C6 C5 1.530(2) .
C6 H6A 0.9900 .
C6 H6B 0.9900 .
C3 C4 1.526(2) .
C3 H3A 0.9900 .
C3 H3B 0.9900 .
C5 C4 1.525(2) .
C5 H5A 0.9900 .
C5 H5B 0.9900 .
C4 H4A 0.9900 .
C4 H4B 0.9900 .
N1 N2 1.3535(17) .
